data_2016222
loop_
_publ_author_name
'Krawczuk, Anna'
'Stadnicka, Katarzyna'

_publ_section_title
;
 Hydrogen bonding in diaquatetrakis(urea-\k<i>O</i>)<i>M</i>^II^
 dinitrates, with <i>M</i> = Ni and Co
;
_journal_coeditor_code SQ3094
_journal_issue 10
_journal_name_full 'Acta Crystallographica Section C'
_journal_page_first m448
_journal_page_last m450
_journal_paper_doi 10.1107/S0108270107040437
_journal_volume 63
_journal_year 2007
_chemical_formula_iupac '[Co (C1 H4 N2 O)4 (H2 O)2] (N O3)2'
_chemical_formula_moiety 'C4 H20 Co N8 O6 2+ , 2N O3 -'
_chemical_formula_sum 'C4 H20 Co N10 O12'
_chemical_formula_weight 459.23
_chemical_name_common 'Diaquatetrakis(urea)cobalt(II) nitrate'
_chemical_name_systematic
;
Diaquatetrakis(urea-\kO)cobalt(II) nitrate
;
_space_group_IT_number 14
_symmetry_cell_setting monoclinic
_symmetry_space_group_name_Hall '-P 2yn'
_symmetry_space_group_name_H-M 'P 1 21/n 1'
_audit_creation_method SHELXL97
_cell_angle_alpha 90.00
_cell_angle_beta 94.4280(10)
_cell_angle_gamma 90.00
_cell_formula_units_Z 2
_cell_length_a 6.4655(2)
_cell_length_b 17.9321(5)
_cell_length_c 7.6201(2)
_cell_measurement_reflns_used 2469
_cell_measurement_temperature 293(2)
_cell_measurement_theta_max 30.508
_cell_measurement_theta_min 0.998
_cell_volume 880.84(4)
_computing_cell_refinement 'DENZO-SMN (Otwinowski & Minor, 1997)'
_computing_data_collection 'KappaCCD Server Software (Nonius, 1997)'
_computing_data_reduction 'HKL DENZO and SCALEPACK (Otwinowski & Minor, 1997)'
_computing_molecular_graphics
;
PLATON (Spek, 2003), ORTEP-3 for Windows (Farrugia, 1997) and
Mercury (Version
1.4; Macrae <i>et al.</i>,  2006)
;
_computing_publication_material SHELXL97
_computing_structure_refinement 'SHELXL97 (Sheldrick, 1997)'
_computing_structure_solution 'SIR92 (Altomare <i>et al.</i>,  1994)'
_diffrn_ambient_temperature 293(2)
_diffrn_detector_area_resol_mean 9
_diffrn_measured_fraction_theta_full 0.990
_diffrn_measured_fraction_theta_max 0.990
_diffrn_measurement_device '95mm CCD camera on \k-goniostat'
_diffrn_measurement_device_type 'Nonius KappaCCD'
_diffrn_measurement_method '\f and \w scans to fill Ewald sphere'
_diffrn_radiation_monochromator 'horizontally mounted graphite crystal'
_diffrn_radiation_source 'fine-focus sealed tube'
_diffrn_radiation_type MoK\a
_diffrn_radiation_wavelength 0.71073
_diffrn_reflns_av_R_equivalents 0.0174
_diffrn_reflns_av_sigmaI/netI 0.0317
_diffrn_reflns_limit_h_max 9
_diffrn_reflns_limit_h_min -9
_diffrn_reflns_limit_k_max 16
_diffrn_reflns_limit_k_min -25
_diffrn_reflns_limit_l_max 10
_diffrn_reflns_limit_l_min -10
_diffrn_reflns_number 8072
_diffrn_reflns_theta_full 30.51
_diffrn_reflns_theta_max 30.51
_diffrn_reflns_theta_min 2.91
_exptl_absorpt_coefficient_mu 1.057
_exptl_absorpt_correction_T_max 0.8164
_exptl_absorpt_correction_T_min 0.7285
_exptl_absorpt_correction_type multi-scan
_exptl_absorpt_process_details 'HKL DENZO and SCALEPACK (Otwinowski & Minor, 1997)'
_exptl_crystal_colour pink
_exptl_crystal_density_diffrn 1.731
_exptl_crystal_density_method 'not measured'
_exptl_crystal_description block
_exptl_crystal_F_000 474
_exptl_crystal_size_max 0.32
_exptl_crystal_size_mid 0.32
_exptl_crystal_size_min 0.20
_refine_diff_density_max 0.219
_refine_diff_density_min -0.312
_refine_ls_extinction_method none
_refine_ls_goodness_of_fit_all 1.038
_refine_ls_goodness_of_fit_ref 1.038
_refine_ls_hydrogen_treatment constr
_refine_ls_matrix_type full
_refine_ls_number_parameters 124
_refine_ls_number_reflns 2661
_refine_ls_number_restraints 0
_refine_ls_restrained_S_all 1.038
_refine_ls_restrained_S_obs 1.038
_refine_ls_R_factor_all 0.0462
_refine_ls_R_factor_gt 0.0322
_refine_ls_shift/su_max 0.000
_refine_ls_shift/su_mean 0.000
_refine_ls_structure_factor_coef Fsqd
_refine_ls_weighting_details 'w = 1/[\s^2^(Fo^2^)+(0.0306P)^2^+0.3065P] where P=(Fo^2^+2Fc^2^)/3'
_refine_ls_weighting_scheme calc
_refine_ls_wR_factor_gt 0.0740
_refine_ls_wR_factor_ref 0.0815
_reflns_number_gt 2133
_reflns_number_total 2661
_reflns_threshold_expression I>2\s(I)
_cod_data_source_file sq3094.cif
_cod_data_source_block II
_cod_original_sg_symbol_H-M 'P 21/n'
_cod_database_code 2016222
_cod_database_fobs_code 2016222

loop_
_symmetry_equiv_pos_as_xyz
'x, y, z'
'-x+1/2, y+1/2, -z+1/2'
'-x, -y, -z'
'x-1/2, -y-1/2, z-1/2'

loop_
_atom_site_type_symbol
_atom_site_label
_atom_site_fract_x
_atom_site_fract_y
_atom_site_fract_z
_atom_site_U_iso_or_equiv
_atom_site_adp_type
_atom_site_calc_flag
_atom_site_refinement_flags
_atom_site_occupancy
Co Co1 0.0000 0.0000 0.0000 0.03007(9) Uani d S 1
O O1 0.25432(17) 0.06469(6) 0.09121(16) 0.0399(3) Uani d . 1
C C1 0.3279(2) 0.12845(8) 0.0699(2) 0.0336(3) Uani d . 1
N N1 0.5123(2) 0.14661(9) 0.1514(2) 0.0506(4) Uani d . 1
H H1A 0.5891 0.1087 0.1901 0.061 Uiso d R 1
H H1B 0.5751 0.1878 0.1260 0.061 Uiso d R 1
N N2 0.2265(2) 0.17982(8) -0.0271(2) 0.0505(4) Uani d . 1
H H2A 0.2842 0.2227 -0.0470 0.061 Uiso d R 1
H H2B 0.1046 0.1686 -0.0791 0.061 Uiso d R 1
O O2 -0.13365(18) 0.09466(6) -0.12187(16) 0.0405(3) Uani d . 1
C C2 -0.2825(2) 0.10766(8) -0.2332(2) 0.0336(3) Uani d . 1
N N3 -0.3842(3) 0.05372(9) -0.3228(2) 0.0575(5) Uani d . 1
H H3A -0.3558 0.0078 -0.2906 0.069 Uiso d R 1
H H3B -0.4997 0.0638 -0.3872 0.069 Uiso d R 1
N N4 -0.3378(3) 0.17796(8) -0.2710(2) 0.0474(4) Uani d . 1
H H4A -0.2852 0.2115 -0.1979 0.057 Uiso d R 1
H H4B -0.4529 0.1868 -0.3347 0.057 Uiso d R 1
O O3W -0.13752(18) 0.02501(6) 0.23823(15) 0.0387(2) Uani d . 1
H H1W -0.1400 -0.0139 0.2980 0.046 Uiso d R 1
H H2W -0.0730 0.0575 0.2988 0.046 Uiso d R 1
N N5 0.1322(2) 0.15805(7) 0.48042(18) 0.0400(3) Uani d . 1
O O4 0.1887(2) 0.09217(7) 0.50999(19) 0.0557(4) Uani d . 1
O O5 0.2408(2) 0.21074(7) 0.5405(2) 0.0594(4) Uani d . 1
O O6 -0.0294(2) 0.17065(8) 0.3883(2) 0.0598(4) Uani d . 1

loop_
_atom_site_aniso_label
_atom_site_aniso_U_11
_atom_site_aniso_U_22
_atom_site_aniso_U_33
_atom_site_aniso_U_12
_atom_site_aniso_U_13
_atom_site_aniso_U_23
Co1 0.03102(15) 0.02249(13) 0.03619(16) -0.00132(10) -0.00070(11) 0.00200(10)
O1 0.0393(6) 0.0289(5) 0.0504(7) -0.0090(4) -0.0045(5) 0.0054(5)
C1 0.0353(7) 0.0294(7) 0.0367(8) -0.0044(6) 0.0069(6) -0.0036(6)
N1 0.0399(8) 0.0429(8) 0.0677(11) -0.0138(6) -0.0043(7) 0.0064(7)
N2 0.0473(9) 0.0290(7) 0.0733(11) -0.0076(6) -0.0075(8) 0.0085(7)
O2 0.0394(6) 0.0274(5) 0.0528(7) 0.0002(4) -0.0076(5) 0.0049(5)
C2 0.0339(7) 0.0296(7) 0.0376(8) 0.0031(6) 0.0040(6) 0.0042(6)
N3 0.0615(10) 0.0336(7) 0.0725(11) -0.0018(7) -0.0275(9) 0.0048(7)
N4 0.0573(9) 0.0298(6) 0.0530(9) 0.0096(6) -0.0096(7) 0.0018(6)
O3W 0.0424(6) 0.0349(5) 0.0384(6) -0.0060(5) 0.0017(5) 0.0005(5)
N5 0.0520(8) 0.0305(6) 0.0376(7) 0.0030(6) 0.0040(6) 0.0000(5)
O4 0.0792(10) 0.0292(6) 0.0593(8) 0.0086(6) 0.0089(7) 0.0064(5)
O5 0.0677(9) 0.0350(6) 0.0709(9) 0.0016(6) -0.0235(7) -0.0079(6)
O6 0.0524(8) 0.0509(8) 0.0728(10) 0.0026(6) -0.0159(7) -0.0052(7)

loop_
_atom_type_symbol
_atom_type_description
_atom_type_scat_dispersion_real
_atom_type_scat_dispersion_imag
_atom_type_scat_source
C C 0.0033 0.0016 'International Tables Vol C Tables 4.2.6.8 and 6.1.1.4'
H H 0.0000 0.0000 'International Tables Vol C Tables 4.2.6.8 and 6.1.1.4'
N N 0.0061 0.0033 'International Tables Vol C Tables 4.2.6.8 and 6.1.1.4'
O O 0.0106 0.0060 'International Tables Vol C Tables 4.2.6.8 and 6.1.1.4'
Co Co 0.3494 0.9721 'International Tables Vol C Tables 4.2.6.8 and 6.1.1.4'

loop_
_geom_angle_atom_site_label_1
_geom_angle_atom_site_label_2
_geom_angle_atom_site_label_3
_geom_angle_site_symmetry_1
_geom_angle_site_symmetry_3
_geom_angle
_geom_angle_publ_flag
O1 Co1 O1 3 . 180.00(9) ?
O1 Co1 O2 3 3 89.12(4) ?
O1 Co1 O2 . 3 90.88(4) ?
O1 Co1 O2 3 . 90.88(4) ?
O1 Co1 O2 . . 89.12(4) ?
O2 Co1 O2 3 . 180.00(7) ?
O1 Co1 O3W 3 3 88.23(5) ?
O1 Co1 O3W . 3 91.77(5) ?
O2 Co1 O3W 3 3 91.27(5) ?
O2 Co1 O3W . 3 88.73(5) ?
O1 Co1 O3W 3 . 91.77(5) ?
O1 Co1 O3W . . 88.23(5) ?
O2 Co1 O3W 3 . 88.73(5) ?
O2 Co1 O3W . . 91.27(5) ?
O3W Co1 O3W 3 . 180.00(8) ?
C1 O1 Co1 . . 139.50(10) ?
O1 C1 N2 . . 122.1(2) no
O1 C1 N1 . . 119.6(2) no
N2 C1 N1 . . 118.30(10) no
C1 N1 H1A . . 115.3 ?
C1 N1 H1B . . 121.0 ?
H1A N1 H1B . . 117.9 ?
C1 N2 H2A . . 120.7 ?
C1 N2 H2B . . 118.8 ?
H2A N2 H2B . . 120.3 ?
C2 O2 Co1 . . 136.10(10) ?
O2 C2 N3 . . 122.40(10) no
O2 C2 N4 . . 120.0(2) no
N3 C2 N4 . . 117.5(2) no
C2 N3 H3A . . 117.1 ?
C2 N3 H3B . . 120.2 ?
H3A N3 H3B . . 120.0 ?
C2 N4 H4A . . 115.4 ?
C2 N4 H4B . . 119.7 ?
H4A N4 H4B . . 120.3 ?
Co1 O3W H1W . . 108.4 ?
Co1 O3W H2W . . 113.2 ?
H1W O3W H2W . . 108.2 ?
O6 N5 O5 . . 120.00(10) ?
O6 N5 O4 . . 119.9(2) ?
O5 N5 O4 . . 120.1(2) ?

loop_
_geom_bond_atom_site_label_1
_geom_bond_atom_site_label_2
_geom_bond_site_symmetry_2
_geom_bond_distance
_geom_bond_publ_flag
Co1 O1 3 2.0870(10) no
Co1 O1 . 2.0870(10) no
Co1 O2 3 2.0900(10) no
Co1 O2 . 2.0900(10) no
Co1 O3W 3 2.1300(10) no
Co1 O3W . 2.1300(10) no
O1 C1 . 1.254(2) no
C1 N2 . 1.323(2) no
C1 N1 . 1.341(2) no
N1 H1A . 0.8784 ?
N1 H1B . 0.8712 ?
N2 H2A . 0.8732 ?
N2 H2B . 0.8779 ?
O2 C2 . 1.254(2) no
C2 N3 . 1.328(2) no
C2 N4 . 1.336(2) no
N3 H3A . 0.8743 ?
N3 H3B . 0.8801 ?
N4 H4A . 0.8711 ?
N4 H4B . 0.8713 ?
O3W H1W . 0.8334 ?
O3W H2W . 0.8352 ?
N5 O6 . 1.234(2) no
N5 O5 . 1.244(2) no
N5 O4 . 1.252(2) no

loop_
_geom_hbond_atom_site_label_D
_geom_hbond_atom_site_label_H
_geom_hbond_atom_site_label_A
_geom_hbond_site_symmetry_A
_geom_hbond_distance_DH
_geom_hbond_distance_HA
_geom_hbond_distance_DA
_geom_hbond_angle_DHA
_geom_hbond_publ_flag
N1 H1A O3W 1_655 0.88 2.33 3.176(2) 163 no
N1 H1B O5 4_665 0.87 2.23 3.104(2) 176 no
N2 H2A O6 4_665 0.87 2.33 3.202(2) 173 no
N2 H2B O2 . 0.88 2.04 2.831(2) 150 no
N3 H3A O1 3 0.87 2.07 2.846(2) 148 no
N3 H3B O4 1_454 0.88 2.16 3.030(2) 167 no
N4 H4A O5 4_565 0.87 2.29 3.113(2) 159 no
N4 H4B O5 1_454 0.87 2.17 3.037(2) 172 no
O3W H1W O4 3_556 0.83 2.07 2.882(2) 165 no
O3W H2W O4 . 0.84 2.33 3.084(2) 151 no
O3W H2W O6 . 0.84 2.15 2.914(2) 152 no
